data_1527658
loop_
_publ_author_name
'Kniep, R.'
'Mootz, D.'
'Rabenau, A.'

_publ_section_title
;
 Zur kenntnis der Subhalogenide des Tellurs
;
_journal_name_full 'Zeitschrift fuer Anorganische und Allgemeine Chemie'
_journal_page_first 17
_journal_page_last 38
_journal_volume 422
_journal_year 1976
_chemical_formula_sum 'I Te2'
_chemical_name_systematic 'Te2 I'
_space_group_IT_number 62
_symmetry_space_group_name_Hall '-P 2c 2n'
_symmetry_space_group_name_H-M 'P n a m'
_cell_angle_alpha 90
_cell_angle_beta 90
_cell_angle_gamma 90
_cell_formula_units_Z 8
_cell_length_a 15.295
_cell_length_b 13.694
_cell_length_c 4.123
_cell_volume 863.561
_citation_journal_id_ASTM ZAACAB
_cod_data_source_file Kniep_ZAACAB_1976_563.cif
_cod_data_source_block I1Te2
_cod_original_cell_volume 863.5613
_cod_original_sg_symbol_Hall '-P 2ac 2n (-x,z,y)'
_cod_original_formula_sum 'I1 Te2'
_cod_database_code 1527658

loop_
_symmetry_equiv_pos_as_xyz
x,y,z
-x+1/2,y+1/2,-z
x+1/2,-y+1/2,-z+1/2
-x,-y,z+1/2
-x,-y,-z
x-1/2,-y-1/2,z
-x-1/2,y-1/2,z-1/2
x,y,-z-1/2

loop_
_atom_site_label
_atom_site_type_symbol
_atom_site_fract_x
_atom_site_fract_y
_atom_site_fract_z
_atom_site_occupancy
_atom_site_U_iso_or_equiv
I2 I-1 0.34422 0.36388 0.75 1 0.0
Te4 Te 0.31668 0.18991 0.25 1 0.0
Te2 Te 0.08824 0.08295 0.75 1 0.0
Te1 Te 0.07407 0.23019 0.25 1 0.0
I1 I-1 0.05226 0.39595 0.75 1 0.0
Te3 Te 0.27694 0.05198 0.75 1 0.0
